data_2238047
loop_
_publ_author_name
'Narayanan, P.'
'Kamalraja, Jayabal'
'Perumal, Paramasivam T.'
'Sethusankar, K.'

_publ_section_title
;
 4-(4-Bromophenyl)-2-methylamino-3-nitro-5,6,7,8-tetrahydro-4<i>H</i>-chromen-5-one
;
_journal_coeditor_code SU2597
_journal_issue 6
_journal_name_full 'Acta Crystallographica Section E'
_journal_page_first o931
_journal_page_last o932
_journal_paper_doi 10.1107/S1600536813012774
_journal_volume 69
_journal_year 2013
_chemical_formula_iupac 'C16 H15 Br N2 O4'
_chemical_formula_moiety 'C16 H15 Br N2 O4'
_chemical_formula_sum 'C16 H15 Br N2 O4'
_chemical_formula_weight 379.18
_chemical_name_systematic 4-(4-Bromophenyl)-2-methylamino-3-nitro-5,6,7,8-tetrahydro-4<i>H</i>-chromen-5-one
_space_group_IT_number 14
_symmetry_cell_setting monoclinic
_symmetry_space_group_name_Hall '-P 2yn'
_symmetry_space_group_name_H-M 'P 1 21/n 1'
_atom_sites_solution_hydrogens geom
_atom_sites_solution_primary direct
_atom_sites_solution_secondary difmap
_audit_creation_method SHELXL-97
_cell_angle_alpha 90.00
_cell_angle_beta 94.399(6)
_cell_angle_gamma 90.00
_cell_formula_units_Z 4
_cell_length_a 8.1114(9)
_cell_length_b 10.8530(13)
_cell_length_c 18.222(2)
_cell_measurement_reflns_used 2053
_cell_measurement_temperature 296(2)
_cell_measurement_theta_max 26.00
_cell_measurement_theta_min 2.19
_cell_volume 1599.4(3)
_computing_cell_refinement 'SAINT (Bruker, 2008)'
_computing_data_collection 'APEX2 (Bruker, 2008)'
_computing_data_reduction 'SAINT (Bruker, 2008)'
_computing_molecular_graphics 'ORTEP-3 for Windows (Farrugia, 2012)'
_computing_publication_material 'SHELXL97 (Sheldrick, 2008) and PLATON (Spek, 2009)'
_computing_structure_refinement 'SHELXL97 (Sheldrick, 2008)'
_computing_structure_solution 'SHELXS97 (Sheldrick, 2008)'
_diffrn_ambient_temperature 296(2)
_diffrn_measured_fraction_theta_full 0.999
_diffrn_measured_fraction_theta_max 0.999
_diffrn_measurement_device_type 'Bruker SMART APEXII CCD'
_diffrn_measurement_method '\w and \f scans'
_diffrn_radiation_monochromator graphite
_diffrn_radiation_source 'fine-focus sealed tube'
_diffrn_radiation_type MoK\a
_diffrn_radiation_wavelength 0.71073
_diffrn_reflns_av_R_equivalents 0.0473
_diffrn_reflns_av_sigmaI/netI 0.0494
_diffrn_reflns_limit_h_max 10
_diffrn_reflns_limit_h_min -10
_diffrn_reflns_limit_k_max 13
_diffrn_reflns_limit_k_min -12
_diffrn_reflns_limit_l_max 22
_diffrn_reflns_limit_l_min -19
_diffrn_reflns_number 12198
_diffrn_reflns_theta_full 26.00
_diffrn_reflns_theta_max 26.00
_diffrn_reflns_theta_min 2.19
_exptl_absorpt_coefficient_mu 2.592
_exptl_absorpt_correction_T_max 0.523
_exptl_absorpt_correction_T_min 0.464
_exptl_absorpt_correction_type multi-scan
_exptl_absorpt_process_details '(SADABS; Bruker, 2008)'
_exptl_crystal_colour colourless
_exptl_crystal_density_diffrn 1.575
_exptl_crystal_density_method 'not measured'
_exptl_crystal_description block
_exptl_crystal_F_000 768
_exptl_crystal_size_max 0.30
_exptl_crystal_size_mid 0.25
_exptl_crystal_size_min 0.25
_refine_diff_density_max 0.408
_refine_diff_density_min -0.477
_refine_ls_extinction_method none
_refine_ls_goodness_of_fit_ref 1.042
_refine_ls_hydrogen_treatment mixed
_refine_ls_matrix_type full
_refine_ls_number_parameters 218
_refine_ls_number_reflns 3130
_refine_ls_number_restraints 4
_refine_ls_restrained_S_all 1.043
_refine_ls_R_factor_all 0.0790
_refine_ls_R_factor_gt 0.0390
_refine_ls_shift/su_max 0.002
_refine_ls_shift/su_mean 0.000
_refine_ls_structure_factor_coef Fsqd
_refine_ls_weighting_details 'calc w=1/[\s^2^(Fo^2^)+(0.0470P)^2^+0.3202P] where P=(Fo^2^+2Fc^2^)/3'
_refine_ls_weighting_scheme calc
_refine_ls_wR_factor_gt 0.0888
_refine_ls_wR_factor_ref 0.1008
_reflns_number_gt 2053
_reflns_number_total 3130
_reflns_threshold_expression I>2sigma(I)
_cod_data_source_file su2597.cif
_cod_data_source_block I
_cod_original_sg_symbol_H-M 'P 21/n'
_cod_database_code 2238047
_cod_database_fobs_code 2238047

loop_
_symmetry_equiv_pos_as_xyz
'x, y, z'
'-x+1/2, y+1/2, -z+1/2'
'-x, -y, -z'
'x-1/2, -y-1/2, z-1/2'

loop_
_atom_site_type_symbol
_atom_site_label
_atom_site_fract_x
_atom_site_fract_y
_atom_site_fract_z
_atom_site_U_iso_or_equiv
_atom_site_adp_type
_atom_site_calc_flag
_atom_site_refinement_flags
_atom_site_occupancy
_atom_site_symmetry_multiplicity
_atom_site_disorder_assembly
_atom_site_disorder_group
C C5 0.6240(3) 0.6938(2) 0.54373(14) 0.0310(6) Uani d . 1 1 . .
H H5 0.5953 0.7167 0.4952 0.037 Uiso calc R 1 1 . .
C C4 0.5278(3) 0.6093(3) 0.57717(15) 0.0359(7) Uani d . 1 1 . .
H H4 0.4339 0.5763 0.5520 0.043 Uiso calc R 1 1 . .
C C3 0.5733(4) 0.5744(3) 0.64890(16) 0.0394(7) Uani d . 1 1 . .
C C2 0.7093(3) 0.6247(3) 0.68770(15) 0.0386(7) Uani d . 1 1 . .
H H2 0.7379 0.6011 0.7361 0.046 Uiso calc R 1 1 . .
C C1 0.8019(3) 0.7104(3) 0.65351(14) 0.0359(7) Uani d . 1 1 . .
H H1 0.8930 0.7458 0.6796 0.043 Uiso calc R 1 1 . .
C C6 0.7628(3) 0.7455(2) 0.58089(13) 0.0279(6) Uani d . 1 1 . .
C C7 0.8703(3) 0.8371(2) 0.54267(14) 0.0297(6) Uani d . 1 1 . .
H H7 0.9625 0.8614 0.5776 0.036 Uiso calc R 1 1 . .
C C8 0.9402(3) 0.7776(2) 0.47729(14) 0.0305(6) Uani d . 1 1 . .
C C9 1.0663(3) 0.6799(3) 0.49073(17) 0.0384(7) Uani d . 1 1 A .
C C10 1.1286(4) 0.6155(3) 0.42605(18) 0.0543(9) Uani d D 1 1 . .
H H10A 1.2327 0.6526 0.4151 0.065 Uiso calc PR 0.791(7) 1 A 1
H H10B 1.1504 0.5300 0.4391 0.065 Uiso calc PR 0.791(7) 1 A 1
H H10C 1.0740 0.5360 0.4218 0.065 Uiso d PR 0.208(7) 1 B 2
H H10D 1.2456 0.5997 0.4374 0.065 Uiso d PR 0.208(7) 1 B 2
C C11 1.0137(6) 0.6194(4) 0.3590(2) 0.0529(13) Uani d PD 0.791(7) 1 A 1
H H11A 0.9204 0.5658 0.3657 0.063 Uiso calc PR 0.791(7) 1 A 1
H H11B 1.0699 0.5882 0.3177 0.063 Uiso calc PR 0.791(7) 1 A 1
C C11' 1.1058(18) 0.6734(16) 0.3518(6) 0.0529(13) Uani d PD 0.208(7) 1 A 2
H H11C 1.1024 0.6091 0.3147 0.063 Uiso calc PR 0.208(7) 1 B 2
H H11D 1.2005 0.7254 0.3445 0.063 Uiso calc PR 0.208(7) 1 B 2
C C12 0.9494(4) 0.7503(3) 0.34074(15) 0.0441(8) Uani d D 1 1 . .
H H12A 1.0366 0.7993 0.3216 0.053 Uiso calc PR 0.791(7) 1 A 1
H H12B 0.8578 0.7463 0.3034 0.053 Uiso calc PR 0.791(7) 1 A 1
H H12C 0.9658 0.8145 0.3050 0.053 Uiso d PR 0.208(7) 1 B 2
H H12D 0.8621 0.6967 0.3201 0.053 Uiso d PR 0.208(7) 1 B 2
C C13 0.8943(3) 0.8086(2) 0.40842(15) 0.0331(6) Uani d . 1 1 A .
C C14 0.7371(3) 0.9798(2) 0.44461(15) 0.0314(6) Uani d . 1 1 A .
C C15 0.7778(3) 0.9516(2) 0.51749(14) 0.0296(6) Uani d . 1 1 . .
C C16 0.6219(5) 1.1042(4) 0.33983(17) 0.0643(10) Uani d . 1 1 . .
H H16A 0.7247 1.1215 0.3191 0.096 Uiso calc R 1 1 . .
H H16B 0.5510 1.1749 0.3342 0.096 Uiso calc R 1 1 . .
H H16C 0.5694 1.0351 0.3149 0.096 Uiso calc R 1 1 . .
N N1 0.7303(3) 1.0296(2) 0.57208(14) 0.0391(6) Uani d . 1 1 . .
N N2 0.6532(3) 1.0757(2) 0.41753(13) 0.0413(6) Uani d D 1 1 . .
O O1 0.7851(2) 0.90458(17) 0.39070(10) 0.0401(5) Uani d . 1 1 . .
O O2 1.1199(2) 0.6558(2) 0.55357(12) 0.0550(6) Uani d . 1 1 . .
O O3 0.6431(3) 1.12423(18) 0.55655(11) 0.0497(6) Uani d . 1 1 . .
O O4 0.7744(3) 1.0045(2) 0.63710(12) 0.0555(6) Uani d . 1 1 . .
Br Br1 0.44896(5) 0.45158(4) 0.69353(2) 0.0806(2) Uani d . 1 1 . .
H H2A 0.616(4) 1.124(2) 0.4528(13) 0.058(10) Uiso d D 1 1 . .

loop_
_atom_site_aniso_label
_atom_site_aniso_U_11
_atom_site_aniso_U_22
_atom_site_aniso_U_33
_atom_site_aniso_U_12
_atom_site_aniso_U_13
_atom_site_aniso_U_23
C5 0.0327(15) 0.0365(16) 0.0231(14) 0.0076(13) -0.0023(11) 0.0015(12)
C4 0.0264(15) 0.0419(17) 0.0391(18) 0.0027(13) -0.0004(12) -0.0038(14)
C3 0.0394(17) 0.0393(17) 0.0411(18) 0.0045(14) 0.0135(14) 0.0076(14)
C2 0.0438(18) 0.0467(18) 0.0254(15) 0.0066(15) 0.0031(13) 0.0056(13)
C1 0.0355(16) 0.0449(17) 0.0265(16) 0.0022(14) -0.0034(12) -0.0029(13)
C6 0.0324(15) 0.0278(14) 0.0235(14) 0.0050(12) 0.0017(11) -0.0006(11)
C7 0.0284(14) 0.0322(15) 0.0276(15) -0.0010(12) -0.0036(11) -0.0012(12)
C8 0.0284(14) 0.0301(15) 0.0335(16) 0.0001(12) 0.0044(12) 0.0002(12)
C9 0.0311(15) 0.0361(17) 0.049(2) 0.0002(13) 0.0076(14) 0.0054(15)
C10 0.058(2) 0.046(2) 0.060(2) 0.0154(17) 0.0153(18) -0.0003(17)
C11 0.051(3) 0.053(3) 0.054(2) 0.014(2) 0.004(2) -0.015(2)
C11' 0.051(3) 0.053(3) 0.054(2) 0.014(2) 0.004(2) -0.015(2)
C12 0.0520(19) 0.0428(18) 0.0384(18) 0.0071(15) 0.0094(14) -0.0051(14)
C13 0.0334(15) 0.0300(15) 0.0363(17) 0.0019(13) 0.0063(12) -0.0008(13)
C14 0.0324(15) 0.0282(15) 0.0344(17) 0.0013(13) 0.0069(12) 0.0002(13)
C15 0.0364(15) 0.0252(14) 0.0275(16) -0.0003(12) 0.0042(12) -0.0021(12)
C16 0.082(3) 0.073(2) 0.038(2) 0.035(2) 0.0092(17) 0.0189(18)
N1 0.0488(15) 0.0331(15) 0.0356(16) -0.0028(12) 0.0041(12) -0.0048(12)
N2 0.0505(15) 0.0375(15) 0.0365(15) 0.0126(12) 0.0082(12) 0.0085(12)
O1 0.0508(12) 0.0419(11) 0.0278(10) 0.0177(10) 0.0041(9) 0.0000(9)
O2 0.0472(13) 0.0663(15) 0.0507(15) 0.0186(11) -0.0005(11) 0.0140(12)
O3 0.0660(15) 0.0338(12) 0.0497(13) 0.0142(11) 0.0072(11) -0.0046(10)
O4 0.0869(17) 0.0503(13) 0.0282(13) 0.0066(12) -0.0027(11) -0.0077(10)
Br1 0.0731(3) 0.0910(4) 0.0789(3) -0.0277(2) 0.0142(2) 0.0337(2)

loop_
_atom_type_symbol
_atom_type_description
_atom_type_scat_dispersion_real
_atom_type_scat_dispersion_imag
_atom_type_scat_source
C C 0.0033 0.0016 'International Tables Vol C Tables 4.2.6.8 and 6.1.1.4'
H H 0.0000 0.0000 'International Tables Vol C Tables 4.2.6.8 and 6.1.1.4'
N N 0.0061 0.0033 'International Tables Vol C Tables 4.2.6.8 and 6.1.1.4'
O O 0.0106 0.0060 'International Tables Vol C Tables 4.2.6.8 and 6.1.1.4'
Br Br -0.2901 2.4595 'International Tables Vol C Tables 4.2.6.8 and 6.1.1.4'

loop_
_geom_angle_atom_site_label_1
_geom_angle_atom_site_label_2
_geom_angle_atom_site_label_3
_geom_angle
C4 C5 C6 121.3(2)
C4 C5 H5 119.3
C6 C5 H5 119.3
C5 C4 C3 118.8(3)
C5 C4 H4 120.6
C3 C4 H4 120.6
C2 C3 C4 121.5(3)
C2 C3 Br1 119.4(2)
C4 C3 Br1 119.1(2)
C3 C2 C1 118.7(3)
C3 C2 H2 120.7
C1 C2 H2 120.7
C2 C1 C6 121.6(3)
C2 C1 H1 119.2
C6 C1 H1 119.2
C5 C6 C1 118.2(2)
C5 C6 C7 120.8(2)
C1 C6 C7 121.1(2)
C8 C7 C15 108.8(2)
C8 C7 C6 110.2(2)
C15 C7 C6 112.9(2)
C8 C7 H7 108.3
C15 C7 H7 108.3
C6 C7 H7 108.3
C13 C8 C9 118.7(2)
C13 C8 C7 123.0(2)
C9 C8 C7 118.3(2)
O2 C9 C8 120.0(3)
O2 C9 C10 121.5(3)
C8 C9 C10 118.5(3)
C11 C10 C9 114.1(3)
C11' C10 C9 119.6(6)
C11 C10 H10A 108.7
C11' C10 H10A 71.8
C9 C10 H10A 108.7
C11 C10 H10B 108.7
C11' C10 H10B 129.3
C9 C10 H10B 108.7
H10A C10 H10B 107.6
C11 C10 H10C 72.8
C11' C10 H10C 106.1
C9 C10 H10C 107.4
H10A C10 H10C 138.8
C11 C10 H10D 136.4
C11' C10 H10D 108.6
C9 C10 H10D 107.5
H10B C10 H10D 67.9
H10C C10 H10D 107.1
C10 C11 C12 112.7(3)
C12 C11 H10C 143.2
C10 C11 H11A 109.0
C12 C11 H11A 109.0
H10C C11 H11A 75.8
C10 C11 H11B 109.0
C12 C11 H11B 109.0
H10C C11 H11B 103.5
H11A C11 H11B 107.8
C10 C11' C12 113.3(7)
C10 C11' H11C 108.9
C12 C11' H11C 108.9
C10 C11' H11D 108.9
C12 C11' H11D 108.9
H11C C11' H11D 107.7
C13 C12 C11' 115.2(5)
C13 C12 C11 109.4(3)
C13 C12 H12A 109.8
C11' C12 H12A 74.0
C11 C12 H12A 109.8
C13 C12 H12B 109.8
C11' C12 H12B 131.0
C11 C12 H12B 109.8
H12A C12 H12B 108.2
C13 C12 H12C 108.5
C11' C12 H12C 109.1
C11 C12 H12C 138.2
H12B C12 H12C 72.4
C13 C12 H12D 108.7
C11' C12 H12D 107.4
C11 C12 H12D 75.9
H12A C12 H12D 136.0
H12C C12 H12D 107.6
C8 C13 O1 122.6(2)
C8 C13 C12 126.7(3)
O1 C13 C12 110.7(2)
N2 C14 O1 111.9(2)
N2 C14 C15 128.0(2)
O1 C14 C15 120.2(2)
C14 C15 N1 119.8(2)
C14 C15 C7 123.7(2)
N1 C15 C7 116.5(2)
N2 C16 H16A 109.5
N2 C16 H16B 109.5
H16A C16 H16B 109.5
N2 C16 H16C 109.5
H16A C16 H16C 109.5
H16B C16 H16C 109.5
O4 N1 O3 120.4(2)
O4 N1 C15 118.4(2)
O3 N1 C15 121.2(2)
C14 N2 C16 125.4(3)
C14 N2 H2A 112(2)
C16 N2 H2A 122(2)
C14 O1 C13 119.7(2)

loop_
_geom_bond_atom_site_label_1
_geom_bond_atom_site_label_2
_geom_bond_distance
C5 C4 1.376(4)
C5 C6 1.387(3)
C5 H5 0.9300
C4 C3 1.384(4)
C4 H4 0.9300
C3 C2 1.376(4)
C3 Br1 1.893(3)
C2 C1 1.375(4)
C2 H2 0.9300
C1 C6 1.390(3)
C1 H1 0.9300
C6 C7 1.526(4)
C7 C8 1.504(4)
C7 C15 1.504(4)
C7 H7 0.9800
C8 C13 1.325(4)
C8 C9 1.480(4)
C9 O2 1.222(3)
C9 C10 1.492(4)
C10 C11 1.480(5)
C10 C11' 1.491(9)
C10 H10A 0.9700
C10 H10B 0.9700
C10 H10C 0.9700
C10 H10D 0.9700
C11 C12 1.541(5)
C11 H11A 0.9700
C11 H11B 0.9700
C11' C12 1.519(9)
C11' H11C 0.9700
C11' H11D 0.9700
C12 C13 1.485(4)
C12 H12A 0.9700
C12 H12B 0.9700
C12 H12C 0.9700
C12 H12D 0.9700
C13 O1 1.389(3)
C14 N2 1.318(3)
C14 O1 1.357(3)
C14 C15 1.378(4)
C15 N1 1.383(3)
C16 N2 1.452(4)
C16 H16A 0.9600
C16 H16B 0.9600
C16 H16C 0.9600
N1 O4 1.241(3)
N1 O3 1.267(3)
N2 H2A 0.897(10)

loop_
_geom_hbond_atom_site_label_D
_geom_hbond_atom_site_label_H
_geom_hbond_atom_site_label_A
_geom_hbond_site_symmetry_A
_geom_hbond_distance_DH
_geom_hbond_distance_HA
_geom_hbond_distance_DA
_geom_hbond_angle_DHA
N2 H2A O3 . 0.90(2) 1.89(2) 2.595(3) 134(2)
C2 H2 O4 2_646 0.93 2.55 3.442(4) 162
C10 H10B Cg1 3_766 0.97 2.77 3.527(3) 136
C16 H16B Cg1 3_676 0.96 2.73 3.606(4) 153

loop_
_geom_torsion_atom_site_label_1
_geom_torsion_atom_site_label_2
_geom_torsion_atom_site_label_3
_geom_torsion_atom_site_label_4
_geom_torsion
C6 C5 C4 C3 -1.1(4)
C5 C4 C3 C2 1.8(4)
C5 C4 C3 Br1 -176.51(19)
C4 C3 C2 C1 -0.7(4)
Br1 C3 C2 C1 177.6(2)
C3 C2 C1 C6 -1.0(4)
C4 C5 C6 C1 -0.6(4)
C4 C5 C6 C7 178.8(2)
C2 C1 C6 C5 1.7(4)
C2 C1 C6 C7 -177.7(2)
C5 C6 C7 C8 -60.6(3)
C1 C6 C7 C8 118.7(3)
C5 C6 C7 C15 61.2(3)
C1 C6 C7 C15 -119.4(3)
C15 C7 C8 C13 -13.3(3)
C6 C7 C8 C13 110.9(3)
C15 C7 C8 C9 166.7(2)
C6 C7 C8 C9 -69.1(3)
C13 C8 C9 O2 174.6(3)
C7 C8 C9 O2 -5.4(4)
C13 C8 C9 C10 -3.6(4)
C7 C8 C9 C10 176.4(2)
O2 C9 C10 C11 158.4(3)
C8 C9 C10 C11 -23.5(4)
O2 C9 C10 C11' -159.3(9)
C8 C9 C10 C11' 18.8(9)
C11' C10 C11 C12 -58.5(7)
C9 C10 C11 C12 49.3(5)
C11 C10 C11' C12 60.3(9)
C9 C10 C11' C12 -31.7(17)
C10 C11' C12 C13 30.1(16)
C10 C11' C12 C11 -58.9(8)
C10 C11 C12 C13 -47.2(4)
C10 C11 C12 C11' 59.3(8)
C9 C8 C13 O1 -175.7(2)
C7 C8 C13 O1 4.3(4)
C9 C8 C13 C12 3.7(4)
C7 C8 C13 C12 -176.3(3)
C11' C12 C13 C8 -17.8(9)
C11 C12 C13 C8 21.6(4)
C11' C12 C13 O1 161.7(8)
C11 C12 C13 O1 -158.9(3)
N2 C14 C15 N1 -0.6(4)
O1 C14 C15 N1 179.2(2)
N2 C14 C15 C7 178.1(3)
O1 C14 C15 C7 -2.1(4)
C8 C7 C15 C14 12.3(3)
C6 C7 C15 C14 -110.3(3)
C8 C7 C15 N1 -168.9(2)
C6 C7 C15 N1 68.4(3)
C14 C15 N1 O4 -177.1(2)
C7 C15 N1 O4 4.1(4)
C14 C15 N1 O3 3.3(4)
C7 C15 N1 O3 -175.6(2)
O1 C14 N2 C16 -3.4(4)
C15 C14 N2 C16 176.4(3)
N2 C14 O1 C13 170.9(2)
C15 C14 O1 C13 -8.9(4)
C8 C13 O1 C14 8.0(4)
C12 C13 O1 C14 -171.5(2)
